data_7237549
loop_
_publ_author_name
'Tao, Tao'
'Gan, Yitao'
'Zhao, Yunxia'
'Yu, Jianghua'
'Huang, Qiong'
'Yang, Zhen'
'Chen, Mindong'
'Huang, Wei'

_publ_section_title
;
 Triphenylethylene-based biimidazoles showing preferable detection of
 explosives and their rhenium complexes undergoing chiral and cis--trans
 transformations
;
_journal_issue 13
_journal_name_full 'Journal of Materials Chemistry C'
_journal_page_first 3765
_journal_paper_doi 10.1039/C8TC05583A
_journal_volume 7
_journal_year 2019
_chemical_formula_moiety 'C52 H46 N4'
_chemical_formula_sum 'C52 H46 N4'
_chemical_formula_weight 726.93
_space_group_crystal_system triclinic
_space_group_IT_number 2
_space_group_name_Hall '-P 1'
_space_group_name_H-M_alt 'P -1'
_atom_sites_solution_hydrogens geom
_audit_creation_method SHELXL-2014
_audit_update_record
;
2018-07-28 deposited with the CCDC.	2019-02-13 downloaded from the CCDC.
;
_cell_angle_alpha 94.069(4)
_cell_angle_beta 90.556(4)
_cell_angle_gamma 101.720(3)
_cell_formula_units_Z 1
_cell_length_a 9.4321(18)
_cell_length_b 11.805(2)
_cell_length_c 12.282(2)
_cell_measurement_reflns_used 2083
_cell_measurement_temperature 293(2)
_cell_measurement_theta_max 24.788
_cell_measurement_theta_min 2.335
_cell_volume 1335.3(4)
_computing_cell_refinement 'Bruker SAINT'
_computing_data_collection 'Bruker APEX2'
_computing_data_reduction 'Bruker SAINT'
_computing_molecular_graphics 'Bruker SHELXTL'
_computing_publication_material 'Bruker SHELXTL'
_computing_structure_refinement 'SHELXL-2014/7 (Sheldrick, 2014)'
_computing_structure_solution 'SHELXS-97 (Sheldrick 2008)'
_diffrn_ambient_temperature 293(2)
_diffrn_measured_fraction_theta_full 0.919
_diffrn_measured_fraction_theta_max 0.946
_diffrn_measurement_device_type 'Bruker APEX-II CCD'
_diffrn_measurement_method '\f and \w scans'
_diffrn_radiation_type MoK\a
_diffrn_radiation_wavelength 0.71073
_diffrn_reflns_av_R_equivalents 0.0478
_diffrn_reflns_av_unetI/netI 0.0929
_diffrn_reflns_Laue_measured_fraction_full 0.919
_diffrn_reflns_Laue_measured_fraction_max 0.946
_diffrn_reflns_limit_h_max 11
_diffrn_reflns_limit_h_min -10
_diffrn_reflns_limit_k_max 13
_diffrn_reflns_limit_k_min -14
_diffrn_reflns_limit_l_max 11
_diffrn_reflns_limit_l_min -14
_diffrn_reflns_number 6461
_diffrn_reflns_point_group_measured_fraction_full 0.919
_diffrn_reflns_point_group_measured_fraction_max 0.946
_diffrn_reflns_theta_full 25.242
_diffrn_reflns_theta_max 24.996
_diffrn_reflns_theta_min 1.663
_exptl_absorpt_coefficient_mu 0.053
_exptl_absorpt_correction_T_max 0.997
_exptl_absorpt_correction_T_min 0.995
_exptl_absorpt_correction_type multi-scan
_exptl_crystal_colour yellow
_exptl_crystal_density_diffrn 0.904
_exptl_crystal_density_meas ?
_exptl_crystal_density_method 'Not Measured'
_exptl_crystal_description block
_exptl_crystal_F_000 386
_exptl_crystal_size_max 0.100
_exptl_crystal_size_mid 0.080
_exptl_crystal_size_min 0.060
_platon_squeeze_details
;
?
;
_refine_diff_density_max 0.410
_refine_diff_density_min -0.390
_refine_diff_density_rms 0.094
_refine_ls_extinction_method none
_refine_ls_goodness_of_fit_ref 0.997
_refine_ls_hydrogen_treatment constr
_refine_ls_matrix_type full
_refine_ls_number_parameters 254
_refine_ls_number_reflns 4445
_refine_ls_number_restraints 8
_refine_ls_restrained_S_all 1.005
_refine_ls_R_factor_all 0.1464
_refine_ls_R_factor_gt 0.1246
_refine_ls_shift/su_max 0.000
_refine_ls_shift/su_mean 0.000
_refine_ls_structure_factor_coef Fsqd
_refine_ls_weighting_details 'w=1/[\s^2^(Fo^2^)+(0.2000P)^2^+1.2000P] where P=(Fo^2^+2Fc^2^)/3'
_refine_ls_weighting_scheme calc
_refine_ls_wR_factor_gt 0.3233
_refine_ls_wR_factor_ref 0.3470
_reflns_Friedel_coverage 0.000
_reflns_number_gt 3010
_reflns_number_total 4445
_reflns_threshold_expression 'I > 2\s(I)'
_cod_data_source_file c8tc05583a2.cif
_cod_data_source_block 1_sqd
_cod_depositor_comments
;
The following automatic conversions were performed:

data item '_exptl_crystal_density_meas' value 'Not Measured' was
changed to '?' -- the value is perceived as not measured.

Automatic conversion script
Id: cif_fix_values 6909 2019-04-08 15:41:33Z antanas 
;
_cod_original_cell_volume 1335.2(4)
_cod_database_code 7237549
_shelx_shelxl_version_number 2014/7
_shelx_space_group_comment
;
The symmetry employed for this shelxl refinement is uniquely defined
by the following loop, which should always be used as a source of
symmetry information in preference to the above space-group names.
They are only intended as comments.
;
_shelx_estimated_absorpt_t_min 0.995
_shelx_estimated_absorpt_t_max 0.997
_shelxl_version_number 2014-3

loop_
_space_group_symop_operation_xyz
'x, y, z'
'-x, -y, -z'

loop_
_atom_site_label
_atom_site_type_symbol
_atom_site_fract_x
_atom_site_fract_y
_atom_site_fract_z
_atom_site_U_iso_or_equiv
_atom_site_adp_type
_atom_site_occupancy
_atom_site_site_symmetry_order
_atom_site_calc_flag
_atom_site_refinement_flags_posn
_atom_site_refinement_flags_adp
C1 C 0.0279(3) 0.4473(3) 0.9959(3) 0.0389(8) Uani 1 1 d . .
C2 C 0.1216(4) 0.3053(3) 1.0377(3) 0.0503(9) Uani 1 1 d . U
H2 H 0.1638 0.2571 1.0787 0.060 Uiso 1 1 calc R U
C3 C 0.0903(3) 0.2837(3) 0.9261(3) 0.0400(8) Uani 1 1 d . .
C4 C 0.1056(4) 0.1854(3) 0.8517(3) 0.0419(8) Uani 1 1 d . .
C5 C 0.2269(3) 0.1413(3) 0.8532(3) 0.0408(8) Uani 1 1 d . .
C6 C 0.3644(4) 0.1987(3) 0.9103(3) 0.0454(9) Uani 1 1 d . .
C7 C 0.4352(4) 0.3105(4) 0.8914(4) 0.0633(11) Uani 1 1 d . .
H7 H 0.3947 0.3527 0.8428 0.076 Uiso 1 1 calc R U
C8 C 0.5669(5) 0.3598(4) 0.9450(5) 0.0758(14) Uani 1 1 d . .
H8 H 0.6137 0.4346 0.9315 0.091 Uiso 1 1 calc R U
C9 C 0.6271(5) 0.3001(5) 1.0166(5) 0.0825(16) Uani 1 1 d . .
H9 H 0.7146 0.3342 1.0521 0.099 Uiso 1 1 calc R U
C10 C 0.5604(5) 0.1909(5) 1.0367(4) 0.0742(14) Uani 1 1 d . .
H10 H 0.6018 0.1504 1.0863 0.089 Uiso 1 1 calc R U
C11 C 0.4304(4) 0.1397(4) 0.9834(3) 0.0552(10) Uani 1 1 d . .
H11 H 0.3865 0.0642 0.9968 0.066 Uiso 1 1 calc R U
C12 C 0.2298(3) 0.0259(3) 0.7949(3) 0.0419(8) Uani 1 1 d . .
C13 C 0.3320(4) 0.0124(3) 0.7156(3) 0.0527(10) Uani 1 1 d . U
H13 H 0.4014 0.0766 0.6994 0.063 Uiso 1 1 calc R U
C14 C 0.3322(5) -0.0929(4) 0.6615(4) 0.0655(12) Uani 1 1 d . U
H14 H 0.3992 -0.0987 0.6074 0.079 Uiso 1 1 calc R U
C15 C 0.2353(5) -0.1894(4) 0.6859(4) 0.0668(12) Uani 1 1 d . .
H15 H 0.2377 -0.2610 0.6500 0.080 Uiso 1 1 calc R U
C16 C 0.1338(5) -0.1805(4) 0.7641(4) 0.0605(11) Uani 1 1 d . .
H16 H 0.0664 -0.2461 0.7800 0.073 Uiso 1 1 calc R U
C17 C 0.1315(4) -0.0738(3) 0.8196(3) 0.0511(9) Uani 1 1 d . .
H17 H 0.0640 -0.0689 0.8735 0.061 Uiso 1 1 calc R U
C18 C -0.0230(4) 0.1307(3) 0.7817(3) 0.0452(9) Uani 1 1 d . .
C19 C -0.0097(4) 0.1102(4) 0.6689(3) 0.0568(10) Uani 1 1 d . .
H19 H 0.0805 0.1296 0.6376 0.068 Uiso 1 1 calc R U
C20 C -0.1303(5) 0.0610(5) 0.6037(4) 0.0775(14) Uani 1 1 d . .
H20 H -0.1216 0.0502 0.5285 0.093 Uiso 1 1 calc R U
C21 C -0.2618(5) 0.0284(6) 0.6500(5) 0.0933(18) Uani 1 1 d . .
H21 H -0.3412 -0.0094 0.6067 0.112 Uiso 1 1 calc R U
C22 C -0.2785(5) 0.0515(6) 0.7619(5) 0.0908(18) Uani 1 1 d . .
H22 H -0.3696 0.0336 0.7922 0.109 Uiso 1 1 calc R U
C23 C -0.1584(4) 0.1010(4) 0.8275(4) 0.0614(11) Uani 1 1 d . .
H23 H -0.1684 0.1145 0.9023 0.074 Uiso 1 1 calc R U
C24 C -0.0107(5) 0.4015(4) 0.7916(3) 0.0589(11) Uani 1 1 d . .
H24A H -0.0762 0.4552 0.7960 0.071 Uiso 1 1 calc R U
H24B H -0.0606 0.3301 0.7523 0.071 Uiso 1 1 calc R U
C25 C 0.1247(8) 0.4538(6) 0.7298(5) 0.102(2) Uani 1 1 d . .
H25A H 0.1719 0.5269 0.7675 0.123 Uiso 1 1 calc R U
H25B H 0.1922 0.4017 0.7288 0.123 Uiso 1 1 calc R U
C26 C 0.0874(12) 0.4735(9) 0.6162(6) 0.142(3) Uani 1 1 d . U
H26A H 0.0504 0.4003 0.5764 0.214 Uiso 1 1 calc R U
H26B H 0.1724 0.5127 0.5817 0.214 Uiso 1 1 calc R U
H26C H 0.0151 0.5202 0.6169 0.214 Uiso 1 1 calc R U
N1 N 0.0846(4) 0.4029(3) 1.0797(2) 0.0520(8) Uani 1 1 d . U
N2 N 0.0293(3) 0.3776(2) 0.9017(2) 0.0406(7) Uani 1 1 d . .

loop_
_atom_site_aniso_label
_atom_site_aniso_U_11
_atom_site_aniso_U_22
_atom_site_aniso_U_33
_atom_site_aniso_U_23
_atom_site_aniso_U_13
_atom_site_aniso_U_12
C1 0.0344(16) 0.0374(17) 0.0470(18) 0.0049(14) 0.0023(13) 0.0115(13)
C2 0.057(2) 0.052(2) 0.046(2) 0.0015(16) -0.0086(16) 0.0228(17)
C3 0.0357(16) 0.0434(18) 0.0434(18) 0.0032(14) -0.0003(13) 0.0138(14)
C4 0.0373(17) 0.0447(19) 0.0441(19) -0.0008(15) -0.0017(14) 0.0110(14)
C5 0.0355(17) 0.0449(19) 0.0437(18) 0.0044(14) -0.0004(13) 0.0116(14)
C6 0.0357(17) 0.046(2) 0.056(2) -0.0053(16) 0.0020(15) 0.0143(15)
C7 0.049(2) 0.059(3) 0.079(3) 0.009(2) -0.007(2) 0.0029(18)
C8 0.054(2) 0.070(3) 0.093(4) 0.001(3) 0.006(2) -0.010(2)
C9 0.044(2) 0.108(4) 0.087(4) -0.021(3) -0.017(2) 0.007(3)
C10 0.059(3) 0.090(4) 0.074(3) -0.006(3) -0.026(2) 0.021(3)
C11 0.046(2) 0.054(2) 0.066(2) 0.0007(18) -0.0131(18) 0.0155(17)
C12 0.0333(16) 0.051(2) 0.0444(18) 0.0006(15) -0.0047(13) 0.0155(14)
C13 0.0358(18) 0.055(2) 0.069(2) 0.0014(18) 0.0065(16) 0.0131(16)
C14 0.053(2) 0.084(3) 0.061(3) -0.011(2) 0.0131(19) 0.023(2)
C15 0.060(2) 0.061(3) 0.074(3) -0.023(2) -0.007(2) 0.012(2)
C16 0.055(2) 0.047(2) 0.079(3) -0.001(2) 0.000(2) 0.0096(17)
C17 0.045(2) 0.046(2) 0.064(2) 0.0027(17) 0.0068(17) 0.0135(16)
C18 0.0371(18) 0.050(2) 0.051(2) -0.0004(16) -0.0020(15) 0.0166(15)
C19 0.054(2) 0.068(3) 0.051(2) -0.0128(19) -0.0071(17) 0.0255(19)
C20 0.068(3) 0.102(4) 0.066(3) -0.013(3) -0.021(2) 0.031(3)
C21 0.051(3) 0.118(5) 0.104(4) -0.008(4) -0.029(3) 0.008(3)
C22 0.042(2) 0.128(5) 0.091(4) 0.008(3) -0.013(2) -0.007(3)
C23 0.039(2) 0.082(3) 0.067(3) 0.008(2) 0.0029(17) 0.0188(19)
C24 0.074(3) 0.062(2) 0.047(2) 0.0012(18) -0.0089(19) 0.029(2)
C25 0.124(5) 0.119(5) 0.063(3) 0.030(3) 0.011(3) 0.015(4)
C26 0.188(7) 0.158(6) 0.076(4) 0.036(4) 0.015(4) 0.013(5)
N1 0.0596(19) 0.0595(19) 0.0414(16) 0.0058(14) -0.0012(14) 0.0223(15)
N2 0.0372(14) 0.0414(15) 0.0451(16) 0.0007(12) -0.0019(11) 0.0139(12)

loop_
_atom_type_symbol
_atom_type_description
_atom_type_scat_dispersion_real
_atom_type_scat_dispersion_imag
_atom_type_scat_source
C C 0.0033 0.0016 'International Tables Vol C Tables 4.2.6.8 and 6.1.1.4'
H H 0.0000 0.0000 'International Tables Vol C Tables 4.2.6.8 and 6.1.1.4'
N N 0.0061 0.0033 'International Tables Vol C Tables 4.2.6.8 and 6.1.1.4'

loop_
_geom_angle_atom_site_label_1
_geom_angle_atom_site_label_2
_geom_angle_atom_site_label_3
_geom_angle
_geom_angle_site_symmetry_3
N1 C1 N2 110.3(3) .
N1 C1 C1 124.8(4) 2_567
N2 C1 C1 124.9(4) 2_567
N1 C2 C3 112.9(3) .
N1 C2 H2 123.5 .
C3 C2 H2 123.5 .
C2 C3 N2 102.7(3) .
C2 C3 C4 130.3(3) .
N2 C3 C4 126.9(3) .
C5 C4 C3 121.1(3) .
C5 C4 C18 122.0(3) .
C3 C4 C18 116.6(3) .
C4 C5 C6 124.7(3) .
C4 C5 C12 120.6(3) .
C6 C5 C12 114.6(3) .
C7 C6 C11 117.3(3) .
C7 C6 C5 122.4(3) .
C11 C6 C5 120.3(3) .
C6 C7 C8 120.3(4) .
C6 C7 H7 119.8 .
C8 C7 H7 119.8 .
C9 C8 C7 120.8(5) .
C9 C8 H8 119.6 .
C7 C8 H8 119.6 .
C8 C9 C10 120.2(4) .
C8 C9 H9 119.9 .
C10 C9 H9 119.9 .
C9 C10 C11 120.0(5) .
C9 C10 H10 120.0 .
C11 C10 H10 120.0 .
C10 C11 C6 121.4(4) .
C10 C11 H11 119.3 .
C6 C11 H11 119.3 .
C17 C12 C13 117.1(3) .
C17 C12 C5 120.9(3) .
C13 C12 C5 122.0(3) .
C14 C13 C12 121.6(4) .
C14 C13 H13 119.2 .
C12 C13 H13 119.2 .
C15 C14 C13 120.7(4) .
C15 C14 H14 119.6 .
C13 C14 H14 119.6 .
C14 C15 C16 119.7(4) .
C14 C15 H15 120.2 .
C16 C15 H15 120.2 .
C15 C16 C17 120.3(4) .
C15 C16 H16 119.8 .
C17 C16 H16 119.8 .
C16 C17 C12 120.5(4) .
C16 C17 H17 119.7 .
C12 C17 H17 119.7 .
C23 C18 C19 119.3(4) .
C23 C18 C4 120.2(3) .
C19 C18 C4 120.6(3) .
C20 C19 C18 120.4(4) .
C20 C19 H19 119.8 .
C18 C19 H19 119.8 .
C21 C20 C19 119.9(5) .
C21 C20 H20 120.1 .
C19 C20 H20 120.1 .
C20 C21 C22 120.6(4) .
C20 C21 H21 119.7 .
C22 C21 H21 119.7 .
C23 C22 C21 119.6(5) .
C23 C22 H22 120.2 .
C21 C22 H22 120.2 .
C22 C23 C18 120.1(4) .
C22 C23 H23 119.9 .
C18 C23 H23 119.9 .
N2 C24 C25 110.4(4) .
N2 C24 H24A 109.6 .
C25 C24 H24A 109.6 .
N2 C24 H24B 109.6 .
C25 C24 H24B 109.6 .
H24A C24 H24B 108.1 .
C26 C25 C24 111.3(6) .
C26 C25 H25A 109.4 .
C24 C25 H25A 109.4 .
C26 C25 H25B 109.4 .
C24 C25 H25B 109.4 .
H25A C25 H25B 108.0 .
C25 C26 H26A 109.5 .
C25 C26 H26B 109.5 .
H26A C26 H26B 109.5 .
C25 C26 H26C 109.5 .
H26A C26 H26C 109.5 .
H26B C26 H26C 109.5 .
C1 N1 C2 105.7(3) .
C1 N2 C3 108.4(3) .
C1 N2 C24 126.8(3) .
C3 N2 C24 124.5(3) .

loop_
_geom_bond_atom_site_label_1
_geom_bond_atom_site_label_2
_geom_bond_distance
_geom_bond_site_symmetry_2
C1 N1 1.341(5) .
C1 N2 1.374(4) .
C1 C1 1.443(6) 2_567
C2 N1 1.342(5) .
C2 C3 1.394(5) .
C2 H2 0.9300 .
C3 N2 1.397(4) .
C3 C4 1.456(5) .
C4 C5 1.351(5) .
C4 C18 1.487(5) .
C5 C6 1.480(5) .
C5 C12 1.498(5) .
C6 C7 1.389(6) .
C6 C11 1.390(6) .
C7 C8 1.397(6) .
C7 H7 0.9300 .
C8 C9 1.354(8) .
C8 H8 0.9300 .
C9 C10 1.355(8) .
C9 H9 0.9300 .
C10 C11 1.388(6) .
C10 H10 0.9300 .
C11 H11 0.9300 .
C12 C17 1.396(5) .
C12 C13 1.401(5) .
C13 C14 1.368(6) .
C13 H13 0.9300 .
C14 C15 1.362(7) .
C14 H14 0.9300 .
C15 C16 1.376(7) .
C15 H15 0.9300 .
C16 C17 1.394(6) .
C16 H16 0.9300 .
C17 H17 0.9300 .
C18 C23 1.389(5) .
C18 C19 1.400(5) .
C19 C20 1.386(6) .
C19 H19 0.9300 .
C20 C21 1.364(8) .
C20 H20 0.9300 .
C21 C22 1.399(8) .
C21 H21 0.9300 .
C22 C23 1.386(6) .
C22 H22 0.9300 .
C23 H23 0.9300 .
C24 N2 1.462(5) .
C24 C25 1.535(8) .
C24 H24A 0.9700 .
C24 H24B 0.9700 .
C25 C26 1.481(10) .
C25 H25A 0.9700 .
C25 H25B 0.9700 .
C26 H26A 0.9600 .
C26 H26B 0.9600 .
C26 H26C 0.9600 .

loop_
_geom_torsion_atom_site_label_1
_geom_torsion_atom_site_label_2
_geom_torsion_atom_site_label_3
_geom_torsion_atom_site_label_4
_geom_torsion
_geom_torsion_site_symmetry_1
N1 C2 C3 N2 -0.1(4) .
N1 C2 C3 C4 -176.2(3) .
C2 C3 C4 C5 -45.2(6) .
N2 C3 C4 C5 139.6(4) .
C2 C3 C4 C18 129.7(4) .
N2 C3 C4 C18 -45.5(5) .
C3 C4 C5 C6 -13.2(6) .
C18 C4 C5 C6 172.3(3) .
C3 C4 C5 C12 166.5(3) .
C18 C4 C5 C12 -8.0(5) .
C4 C5 C6 C7 -55.1(5) .
C12 C5 C6 C7 125.2(4) .
C4 C5 C6 C11 127.1(4) .
C12 C5 C6 C11 -52.6(5) .
C11 C6 C7 C8 -0.3(6) .
C5 C6 C7 C8 -178.2(4) .
C6 C7 C8 C9 -0.4(7) .
C7 C8 C9 C10 0.3(8) .
C8 C9 C10 C11 0.4(8) .
C9 C10 C11 C6 -1.2(7) .
C7 C6 C11 C10 1.1(6) .
C5 C6 C11 C10 179.0(4) .
C4 C5 C12 C17 -57.5(5) .
C6 C5 C12 C17 122.2(4) .
C4 C5 C12 C13 124.0(4) .
C6 C5 C12 C13 -56.3(4) .
C17 C12 C13 C14 2.6(6) .
C5 C12 C13 C14 -178.9(4) .
C12 C13 C14 C15 -2.3(7) .
C13 C14 C15 C16 1.6(7) .
C14 C15 C16 C17 -1.2(7) .
C15 C16 C17 C12 1.5(6) .
C13 C12 C17 C16 -2.2(6) .
C5 C12 C17 C16 179.3(3) .
C5 C4 C18 C23 125.9(4) .
C3 C4 C18 C23 -48.9(5) .
C5 C4 C18 C19 -55.2(5) .
C3 C4 C18 C19 130.0(4) .
C23 C18 C19 C20 0.1(6) .
C4 C18 C19 C20 -178.8(4) .
C18 C19 C20 C21 -2.4(7) .
C19 C20 C21 C22 4.5(9) .
C20 C21 C22 C23 -4.2(10) .
C21 C22 C23 C18 1.8(9) .
C19 C18 C23 C22 0.2(7) .
C4 C18 C23 C22 179.1(4) .
N2 C24 C25 C26 177.3(6) .
N2 C1 N1 C2 0.1(4) .
C1 C1 N1 C2 179.5(4) 2_567
C3 C2 N1 C1 0.0(4) .
N1 C1 N2 C3 -0.1(4) .
C1 C1 N2 C3 -179.6(4) 2_567
N1 C1 N2 C24 -174.1(3) .
C1 C1 N2 C24 6.5(6) 2_567
C2 C3 N2 C1 0.1(4) .
C4 C3 N2 C1 176.4(3) .
C2 C3 N2 C24 174.2(3) .
C4 C3 N2 C24 -9.5(5) .
C25 C24 N2 C1 96.6(5) .
C25 C24 N2 C3 -76.4(5) .

loop_
_platon_squeeze_void_nr
_platon_squeeze_void_average_x
_platon_squeeze_void_average_y
_platon_squeeze_void_average_z
_platon_squeeze_void_volume
_platon_squeeze_void_count_electrons
_platon_squeeze_void_content
1 0.500 0.500 0.500 407 105 ' '
